data_4070174
loop_
_publ_author_name
'Brendler, Erica'
'W\"achtler, Erik'
'Wagler, J\"org'

_publ_section_title
;
 Hypercoordinate Silacycloalkanes: Step-by-Step Tuning of N\\rightarrow Si
 Interactions&#x00A7;
;
_journal_issue 18
_journal_name_full Organometallics
_journal_page_first 5459
_journal_paper_doi 10.1021/om900636e
_journal_volume 28
_journal_year 2009
_chemical_formula_moiety 'C23 H22 N2 O2 Si'
_chemical_formula_sum 'C23 H22 N2 O2 Si'
_chemical_formula_weight 386.52
_chemical_name_systematic
; 
 1,1-bis[kappa-O,N-(8-oxyquinolinato)]silacyclohexane
;
_space_group_IT_number 2
_symmetry_cell_setting triclinic
_symmetry_space_group_name_Hall '-P 1'
_symmetry_space_group_name_H-M 'P -1'
_atom_sites_solution_hydrogens geom
_atom_sites_solution_primary direct
_atom_sites_solution_secondary difmap
_audit_creation_method SHELXL-97
_cell_angle_alpha 74.658(2)
_cell_angle_beta 86.037(2)
_cell_angle_gamma 72.272(2)
_cell_formula_units_Z 4
_cell_length_a 9.8534(4)
_cell_length_b 14.1842(5)
_cell_length_c 15.1915(6)
_cell_measurement_reflns_used 9903
_cell_measurement_temperature 296(2)
_cell_measurement_theta_max 28.29
_cell_measurement_theta_min 2.26
_cell_volume 1950.16(13)
_computing_cell_refinement 'Bruker SMART'
_computing_data_collection 'Bruker SMART'
_computing_data_reduction 'Bruker SAINT'
_computing_molecular_graphics 'ORTEP32 (Farugia)'
_computing_publication_material 'Ciftab (Sheldrick)'
_computing_structure_refinement 'SHELXL-97 (Sheldrick, 1997)'
_computing_structure_solution 'SHELXS-97 (Sheldrick, 1990)'
_diffrn_ambient_temperature 296(2)
_diffrn_measured_fraction_theta_full 0.988
_diffrn_measured_fraction_theta_max 0.988
_diffrn_measurement_device_type 'CCD area detector'
_diffrn_measurement_method 'phi and omega scans'
_diffrn_radiation_monochromator graphite
_diffrn_radiation_source 'fine-focus sealed tube'
_diffrn_radiation_type MoK\a
_diffrn_radiation_wavelength 0.71073
_diffrn_reflns_av_R_equivalents 0.0247
_diffrn_reflns_av_sigmaI/netI 0.0260
_diffrn_reflns_limit_h_max 13
_diffrn_reflns_limit_h_min -13
_diffrn_reflns_limit_k_max 18
_diffrn_reflns_limit_k_min -18
_diffrn_reflns_limit_l_max 20
_diffrn_reflns_limit_l_min -20
_diffrn_reflns_number 36418
_diffrn_reflns_theta_full 28.00
_diffrn_reflns_theta_max 28.00
_diffrn_reflns_theta_min 2.56
_exptl_absorpt_coefficient_mu 0.142
_exptl_absorpt_correction_T_max 0.9586
_exptl_absorpt_correction_T_min 0.9068
_exptl_absorpt_correction_type multi-scan
_exptl_absorpt_process_details SADABS
_exptl_crystal_colour yellow
_exptl_crystal_density_diffrn 1.316
_exptl_crystal_density_method 'not measured'
_exptl_crystal_description piece
_exptl_crystal_F_000 816
_exptl_crystal_size_max 0.60
_exptl_crystal_size_mid 0.50
_exptl_crystal_size_min 0.30
_refine_diff_density_max 0.294
_refine_diff_density_min -0.264
_refine_diff_density_rms 0.040
_refine_ls_extinction_method none
_refine_ls_goodness_of_fit_ref 1.067
_refine_ls_hydrogen_treatment constr
_refine_ls_matrix_type full
_refine_ls_number_parameters 505
_refine_ls_number_reflns 9284
_refine_ls_number_restraints 0
_refine_ls_restrained_S_all 1.067
_refine_ls_R_factor_all 0.0617
_refine_ls_R_factor_gt 0.0396
_refine_ls_shift/su_max 0.001
_refine_ls_shift/su_mean 0.000
_refine_ls_structure_factor_coef Fsqd
_refine_ls_weighting_details 'calc w=1/[\s^2^(Fo^2^)+(0.0577P)^2^+0.2366P] where P=(Fo^2^+2Fc^2^)/3'
_refine_ls_weighting_scheme calc
_refine_ls_wR_factor_gt 0.1027
_refine_ls_wR_factor_ref 0.1115
_reflns_number_gt 6917
_reflns_number_total 9284
_reflns_threshold_expression >2sigma(I)
_cod_data_source_file om900636e_si_001.cif
_cod_data_source_block compd36
_cod_original_sg_symbol_Hall -P1
_cod_original_sg_symbol_H-M P-1
_cod_database_code 4070174

loop_
_symmetry_equiv_pos_as_xyz
'x, y, z'
'-x, -y, -z'

loop_
_atom_site_label
_atom_site_type_symbol
_atom_site_fract_x
_atom_site_fract_y
_atom_site_fract_z
_atom_site_U_iso_or_equiv
_atom_site_adp_type
_atom_site_occupancy
_atom_site_symmetry_multiplicity
_atom_site_calc_flag
_atom_site_refinement_flags
Si1 Si 0.67599(4) 0.24021(3) 0.32924(3) 0.03461(10) Uani 1 1 d .
O1 O 0.83802(11) 0.13662(7) 0.35380(7) 0.0407(2) Uani 1 1 d .
O2 O 0.53932(11) 0.35016(7) 0.26787(7) 0.0388(2) Uani 1 1 d .
N1 N 0.81719(13) 0.31471(9) 0.25049(8) 0.0368(3) Uani 1 1 d .
N2 N 0.67255(13) 0.19614(9) 0.20817(8) 0.0390(3) Uani 1 1 d .
C1 C 0.79779(18) 0.40900(11) 0.19944(11) 0.0437(4) Uani 1 1 d .
H1 H 0.7053 0.4522 0.1869 0.052 Uiso 1 1 calc R
C2 C 0.9115(2) 0.44594(13) 0.16369(11) 0.0510(4) Uani 1 1 d .
H2 H 0.8944 0.5127 0.1279 0.061 Uiso 1 1 calc R
C3 C 1.04752(19) 0.38389(13) 0.18146(11) 0.0514(4) Uani 1 1 d .
H3 H 1.1234 0.4084 0.1578 0.062 Uiso 1 1 calc R
C4 C 1.07403(17) 0.28254(12) 0.23558(10) 0.0420(3) Uani 1 1 d .
C5 C 1.20864(18) 0.20955(14) 0.25989(12) 0.0519(4) Uani 1 1 d .
H5 H 1.2916 0.2263 0.2394 0.062 Uiso 1 1 calc R
C6 C 1.21601(18) 0.11458(15) 0.31344(12) 0.0545(4) Uani 1 1 d .
H6 H 1.3053 0.0671 0.3285 0.065 Uiso 1 1 calc R
C7 C 1.09440(17) 0.08496(12) 0.34708(11) 0.0474(4) Uani 1 1 d .
H7 H 1.1039 0.0192 0.3834 0.057 Uiso 1 1 calc R
C8 C 0.96156(15) 0.15399(11) 0.32576(10) 0.0375(3) Uani 1 1 d .
C9 C 0.95260(15) 0.25257(11) 0.26856(10) 0.0360(3) Uani 1 1 d .
C10 C 0.7437(2) 0.11220(12) 0.18335(13) 0.0532(4) Uani 1 1 d .
H10 H 0.8116 0.0613 0.2231 0.064 Uiso 1 1 calc R
C11 C 0.7194(2) 0.09792(15) 0.09888(14) 0.0657(5) Uani 1 1 d .
H11 H 0.7703 0.0377 0.0835 0.079 Uiso 1 1 calc R
C12 C 0.6217(2) 0.17171(15) 0.03909(13) 0.0601(5) Uani 1 1 d .
H12 H 0.6062 0.1620 -0.0172 0.072 Uiso 1 1 calc R
C13 C 0.54400(17) 0.26284(13) 0.06256(11) 0.0455(4) Uani 1 1 d .
C14 C 0.44130(19) 0.34737(16) 0.00792(11) 0.0572(5) Uani 1 1 d .
H14 H 0.4187 0.3463 -0.0502 0.069 Uiso 1 1 calc R
C15 C 0.37597(19) 0.42990(15) 0.04073(12) 0.0575(5) Uani 1 1 d .
H15 H 0.3096 0.4852 0.0037 0.069 Uiso 1 1 calc R
C16 C 0.40433(16) 0.43533(12) 0.12824(11) 0.0462(4) Uani 1 1 d .
H16 H 0.3567 0.4931 0.1484 0.055 Uiso 1 1 calc R
C17 C 0.50285(15) 0.35485(11) 0.18399(9) 0.0358(3) Uani 1 1 d .
C18 C 0.57403(15) 0.26947(11) 0.14938(10) 0.0354(3) Uani 1 1 d .
C19 C 0.55901(17) 0.15825(12) 0.38789(10) 0.0441(4) Uani 1 1 d .
H19A H 0.4607 0.2011 0.3826 0.053 Uiso 1 1 calc R
H19B H 0.5669 0.1062 0.3557 0.053 Uiso 1 1 calc R
C20 C 0.5939(2) 0.10538(12) 0.48863(11) 0.0499(4) Uani 1 1 d .
H20A H 0.5225 0.0716 0.5135 0.060 Uiso 1 1 calc R
H20B H 0.6851 0.0528 0.4932 0.060 Uiso 1 1 calc R
C21 C 0.6006(2) 0.17586(14) 0.54665(12) 0.0549(4) Uani 1 1 d .
H21A H 0.5090 0.2279 0.5430 0.066 Uiso 1 1 calc R
H21B H 0.6167 0.1364 0.6098 0.066 Uiso 1 1 calc R
C22 C 0.71544(19) 0.22817(13) 0.51929(11) 0.0504(4) Uani 1 1 d .
H22A H 0.8069 0.1765 0.5209 0.061 Uiso 1 1 calc R
H22B H 0.7193 0.2660 0.5633 0.061 Uiso 1 1 calc R
C23 C 0.69026(19) 0.30139(12) 0.42422(10) 0.0453(4) Uani 1 1 d .
H23A H 0.7678 0.3316 0.4105 0.054 Uiso 1 1 calc R
H23B H 0.6031 0.3564 0.4247 0.054 Uiso 1 1 calc R
Si2 Si 0.01670(4) 0.72605(3) 0.18937(3) 0.03529(10) Uani 1 1 d .
O3 O 0.03663(10) 0.85182(7) 0.15453(7) 0.0386(2) Uani 1 1 d .
O4 O 0.01498(11) 0.60221(7) 0.25675(7) 0.0409(2) Uani 1 1 d .
N3 N 0.22093(13) 0.69119(9) 0.24316(8) 0.0366(3) Uani 1 1 d .
N4 N -0.04145(13) 0.76068(9) 0.31717(8) 0.0372(3) Uani 1 1 d .
C24 C 0.31125(18) 0.60446(11) 0.28807(11) 0.0449(4) Uani 1 1 d .
H24 H 0.2812 0.5462 0.3071 0.054 Uiso 1 1 calc R
C25 C 0.45151(18) 0.59784(13) 0.30789(12) 0.0541(4) Uani 1 1 d .
H25 H 0.5131 0.5356 0.3391 0.065 Uiso 1 1 calc R
C26 C 0.49735(17) 0.68231(13) 0.28143(12) 0.0502(4) Uani 1 1 d .
H26 H 0.5900 0.6780 0.2951 0.060 Uiso 1 1 calc R
C27 C 0.40452(16) 0.77638(12) 0.23328(10) 0.0394(3) Uani 1 1 d .
C28 C 0.43510(17) 0.87083(13) 0.20184(12) 0.0480(4) Uani 1 1 d .
H28 H 0.5252 0.8748 0.2114 0.058 Uiso 1 1 calc R
C29 C 0.33246(18) 0.95581(13) 0.15750(12) 0.0487(4) Uani 1 1 d .
H29 H 0.3540 1.0175 0.1380 0.058 Uiso 1 1 calc R
C30 C 0.19529(17) 0.95399(11) 0.14004(11) 0.0431(3) Uani 1 1 d .
H30 H 0.1276 1.0137 0.1098 0.052 Uiso 1 1 calc R
C31 C 0.16181(15) 0.86394(10) 0.16776(9) 0.0347(3) Uani 1 1 d .
C32 C 0.26664(15) 0.77538(10) 0.21582(9) 0.0339(3) Uani 1 1 d .
C33 C -0.06069(17) 0.84418(12) 0.34540(11) 0.0453(4) Uani 1 1 d .
H33 H -0.0286 0.8971 0.3095 0.054 Uiso 1 1 calc R
C34 C -0.1279(2) 0.85527(14) 0.42779(13) 0.0577(5) Uani 1 1 d .
H34 H -0.1383 0.9144 0.4466 0.069 Uiso 1 1 calc R
C35 C -0.1781(2) 0.77967(15) 0.48037(13) 0.0602(5) Uani 1 1 d .
H35 H -0.2237 0.7874 0.5348 0.072 Uiso 1 1 calc R
C36 C -0.16110(17) 0.68941(13) 0.45242(11) 0.0468(4) Uani 1 1 d .
C37 C -0.2087(2) 0.60506(15) 0.49856(12) 0.0581(5) Uani 1 1 d .
H37 H -0.2583 0.6058 0.5529 0.070 Uiso 1 1 calc R
C38 C -0.1816(2) 0.52277(15) 0.46310(12) 0.0573(5) Uani 1 1 d .
H38 H -0.2143 0.4680 0.4940 0.069 Uiso 1 1 calc R
C39 C -0.10602(19) 0.51692(13) 0.38137(11) 0.0494(4) Uani 1 1 d .
H39 H -0.0884 0.4589 0.3597 0.059 Uiso 1 1 calc R
C40 C -0.05889(16) 0.59718(11) 0.33431(10) 0.0384(3) Uani 1 1 d .
C41 C -0.08842(15) 0.68409(11) 0.37037(10) 0.0375(3) Uani 1 1 d .
C42 C -0.17984(16) 0.77474(13) 0.15562(11) 0.0464(4) Uani 1 1 d .
H42A H -0.2190 0.7175 0.1739 0.056 Uiso 1 1 calc R
H42B H -0.2286 0.8237 0.1900 0.056 Uiso 1 1 calc R
C43 C -0.21378(18) 0.82539(13) 0.05436(11) 0.0481(4) Uani 1 1 d .
H43A H -0.3148 0.8390 0.0441 0.058 Uiso 1 1 calc R
H43B H -0.1940 0.8907 0.0388 0.058 Uiso 1 1 calc R
C44 C -0.13113(18) 0.76259(13) -0.00897(12) 0.0515(4) Uani 1 1 d .
H44A H -0.1661 0.7966 -0.0709 0.062 Uiso 1 1 calc R
H44B H -0.1481 0.6963 0.0076 0.062 Uiso 1 1 calc R
C45 C 0.02832(18) 0.74685(12) -0.00600(10) 0.0474(4) Uani 1 1 d .
H45A H 0.0446 0.8132 -0.0181 0.057 Uiso 1 1 calc R
H45B H 0.0731 0.7152 -0.0542 0.057 Uiso 1 1 calc R
C46 C 0.09935(16) 0.68016(11) 0.08532(10) 0.0411(3) Uani 1 1 d .
H46A H 0.1991 0.6774 0.0831 0.049 Uiso 1 1 calc R
H46B H 0.0951 0.6111 0.0929 0.049 Uiso 1 1 calc R

loop_
_atom_site_aniso_label
_atom_site_aniso_U_11
_atom_site_aniso_U_22
_atom_site_aniso_U_33
_atom_site_aniso_U_23
_atom_site_aniso_U_13
_atom_site_aniso_U_12
Si1 0.0393(2) 0.0318(2) 0.0322(2) -0.00576(15) -0.00377(16) -0.01093(16)
O1 0.0400(6) 0.0334(5) 0.0446(6) 0.0000(4) -0.0045(5) -0.0122(4)
O2 0.0425(6) 0.0359(5) 0.0349(5) -0.0117(4) -0.0039(4) -0.0041(4)
N1 0.0412(7) 0.0340(6) 0.0359(7) -0.0075(5) -0.0011(5) -0.0129(5)
N2 0.0449(7) 0.0329(6) 0.0386(7) -0.0101(5) -0.0001(5) -0.0100(5)
C1 0.0523(9) 0.0339(7) 0.0431(9) -0.0055(6) -0.0024(7) -0.0132(7)
C2 0.0702(12) 0.0413(8) 0.0451(9) -0.0045(7) 0.0016(8) -0.0276(8)
C3 0.0600(11) 0.0605(10) 0.0459(9) -0.0136(8) 0.0091(8) -0.0374(9)
C4 0.0453(8) 0.0536(9) 0.0348(8) -0.0161(7) 0.0023(6) -0.0218(7)
C5 0.0402(9) 0.0717(12) 0.0494(10) -0.0205(9) 0.0021(7) -0.0208(8)
C6 0.0381(9) 0.0644(11) 0.0582(11) -0.0202(9) -0.0076(8) -0.0057(8)
C7 0.0464(9) 0.0437(8) 0.0479(9) -0.0089(7) -0.0082(7) -0.0081(7)
C8 0.0398(8) 0.0393(8) 0.0341(7) -0.0090(6) -0.0036(6) -0.0122(6)
C9 0.0396(8) 0.0391(7) 0.0327(7) -0.0107(6) -0.0016(6) -0.0145(6)
C10 0.0620(11) 0.0373(8) 0.0595(11) -0.0186(8) 0.0004(9) -0.0079(8)
C11 0.0815(14) 0.0550(11) 0.0724(13) -0.0400(10) 0.0138(11) -0.0198(10)
C12 0.0717(12) 0.0766(13) 0.0489(10) -0.0345(10) 0.0090(9) -0.0326(11)
C13 0.0469(9) 0.0612(10) 0.0369(8) -0.0172(7) 0.0043(7) -0.0253(8)
C14 0.0564(10) 0.0833(13) 0.0343(9) -0.0110(9) -0.0068(8) -0.0263(10)
C15 0.0478(10) 0.0694(12) 0.0433(9) -0.0002(8) -0.0122(8) -0.0098(9)
C16 0.0383(8) 0.0462(9) 0.0464(9) -0.0078(7) -0.0033(7) -0.0042(7)
C17 0.0344(7) 0.0398(7) 0.0329(7) -0.0076(6) 0.0003(6) -0.0119(6)
C18 0.0356(7) 0.0396(7) 0.0331(7) -0.0086(6) 0.0022(6) -0.0151(6)
C19 0.0461(9) 0.0482(9) 0.0423(9) -0.0096(7) -0.0039(7) -0.0210(7)
C20 0.0607(10) 0.0457(9) 0.0452(9) -0.0076(7) 0.0049(8) -0.0229(8)
C21 0.0738(12) 0.0540(10) 0.0393(9) -0.0119(8) 0.0107(8) -0.0249(9)
C22 0.0619(11) 0.0529(9) 0.0387(9) -0.0125(7) -0.0081(8) -0.0174(8)
C23 0.0598(10) 0.0428(8) 0.0394(8) -0.0093(7) -0.0031(7) -0.0242(8)
Si2 0.0373(2) 0.0344(2) 0.0324(2) -0.00502(16) 0.00044(16) -0.01120(16)
O3 0.0348(5) 0.0333(5) 0.0413(6) -0.0009(4) -0.0028(4) -0.0077(4)
O4 0.0536(6) 0.0353(5) 0.0362(5) -0.0091(4) 0.0064(5) -0.0182(5)
N3 0.0412(7) 0.0324(6) 0.0336(6) -0.0077(5) 0.0005(5) -0.0080(5)
N4 0.0388(6) 0.0353(6) 0.0347(6) -0.0071(5) 0.0011(5) -0.0087(5)
C24 0.0546(9) 0.0312(7) 0.0415(8) -0.0050(6) -0.0024(7) -0.0050(7)
C25 0.0488(10) 0.0444(9) 0.0534(10) -0.0082(8) -0.0090(8) 0.0071(8)
C26 0.0368(8) 0.0592(10) 0.0501(10) -0.0161(8) -0.0038(7) -0.0049(7)
C27 0.0354(7) 0.0459(8) 0.0365(8) -0.0156(6) 0.0039(6) -0.0081(6)
C28 0.0410(8) 0.0591(10) 0.0519(10) -0.0204(8) 0.0077(7) -0.0224(8)
C29 0.0551(10) 0.0449(9) 0.0524(10) -0.0134(7) 0.0117(8) -0.0257(8)
C30 0.0489(9) 0.0329(7) 0.0432(9) -0.0059(6) 0.0056(7) -0.0106(7)
C31 0.0363(7) 0.0342(7) 0.0315(7) -0.0079(6) 0.0056(6) -0.0090(6)
C32 0.0368(7) 0.0336(7) 0.0302(7) -0.0103(5) 0.0036(6) -0.0078(6)
C33 0.0473(9) 0.0381(8) 0.0496(9) -0.0133(7) 0.0023(7) -0.0100(7)
C34 0.0615(11) 0.0547(10) 0.0623(12) -0.0306(9) 0.0103(9) -0.0134(9)
C35 0.0636(12) 0.0728(12) 0.0480(10) -0.0285(9) 0.0165(9) -0.0182(10)
C36 0.0459(9) 0.0567(10) 0.0369(8) -0.0116(7) 0.0046(7) -0.0153(8)
C37 0.0621(11) 0.0761(12) 0.0366(9) -0.0082(8) 0.0114(8) -0.0290(10)
C38 0.0686(12) 0.0638(11) 0.0437(9) -0.0003(8) 0.0038(8) -0.0379(10)
C39 0.0621(10) 0.0475(9) 0.0428(9) -0.0057(7) -0.0014(8) -0.0267(8)
C40 0.0421(8) 0.0402(8) 0.0324(7) -0.0051(6) -0.0020(6) -0.0147(6)
C41 0.0381(8) 0.0398(8) 0.0320(7) -0.0040(6) -0.0015(6) -0.0118(6)
C42 0.0396(8) 0.0561(10) 0.0419(9) -0.0084(7) 0.0028(7) -0.0162(7)
C43 0.0464(9) 0.0490(9) 0.0453(9) -0.0089(7) -0.0069(7) -0.0102(7)
C44 0.0600(10) 0.0512(9) 0.0434(9) -0.0147(7) -0.0103(8) -0.0121(8)
C45 0.0589(10) 0.0477(9) 0.0345(8) -0.0098(7) 0.0025(7) -0.0155(8)
C46 0.0407(8) 0.0417(8) 0.0383(8) -0.0073(6) 0.0029(6) -0.0116(7)

loop_
_atom_type_symbol
_atom_type_description
_atom_type_scat_dispersion_real
_atom_type_scat_dispersion_imag
_atom_type_scat_source
C C 0.0033 0.0016 'International Tables Vol C Tables 4.2.6.8 and 6.1.1.4'
H H 0.0000 0.0000 'International Tables Vol C Tables 4.2.6.8 and 6.1.1.4'
N N 0.0061 0.0033 'International Tables Vol C Tables 4.2.6.8 and 6.1.1.4'
O O 0.0106 0.0060 'International Tables Vol C Tables 4.2.6.8 and 6.1.1.4'
Si Si 0.0817 0.0704 'International Tables Vol C Tables 4.2.6.8 and 6.1.1.4'

loop_
_geom_angle_atom_site_label_1
_geom_angle_atom_site_label_2
_geom_angle_atom_site_label_3
_geom_angle
O1 Si1 O2 161.01(5)
O1 Si1 C19 94.07(6)
O2 Si1 C19 98.70(6)
O1 Si1 C23 97.85(6)
O2 Si1 C23 93.89(6)
C19 Si1 C23 99.33(7)
O1 Si1 N2 84.83(5)
O2 Si1 N2 80.95(5)
C19 Si1 N2 91.13(6)
C23 Si1 N2 168.95(6)
O1 Si1 N1 81.10(5)
O2 Si1 N1 84.21(5)
C19 Si1 N1 170.73(6)
C23 Si1 N1 89.21(6)
N2 Si1 N1 80.59(5)
C8 O1 Si1 119.36(9)
C17 O2 Si1 119.53(9)
C1 N1 C9 118.32(13)
C1 N1 Si1 132.32(11)
C9 N1 Si1 108.78(9)
C10 N2 C18 118.30(14)
C10 N2 Si1 131.78(11)
C18 N2 Si1 109.88(9)
N1 C1 C2 122.17(15)
N1 C1 H1 118.9
C2 C1 H1 118.9
C3 C2 C1 119.75(15)
C3 C2 H2 120.1
C1 C2 H2 120.1
C2 C3 C4 120.32(15)
C2 C3 H3 119.8
C4 C3 H3 119.8
C9 C4 C3 115.66(15)
C9 C4 C5 117.58(15)
C3 C4 C5 126.76(16)
C6 C5 C4 119.49(16)
C6 C5 H5 120.3
C4 C5 H5 120.3
C5 C6 C7 122.88(16)
C5 C6 H6 118.6
C7 C6 H6 118.6
C8 C7 C6 119.44(16)
C8 C7 H7 120.3
C6 C7 H7 120.3
O1 C8 C7 125.70(14)
O1 C8 C9 116.17(13)
C7 C8 C9 118.13(14)
N1 C9 C4 123.77(14)
N1 C9 C8 113.76(13)
C4 C9 C8 122.46(14)
N2 C10 C11 121.67(17)
N2 C10 H10 119.2
C11 C10 H10 119.2
C12 C11 C10 120.34(16)
C12 C11 H11 119.8
C10 C11 H11 119.8
C11 C12 C13 119.89(16)
C11 C12 H12 120.1
C13 C12 H12 120.1
C18 C13 C12 115.64(15)
C18 C13 C14 117.39(15)
C12 C13 C14 126.96(16)
C15 C14 C13 119.64(15)
C15 C14 H14 120.2
C13 C14 H14 120.2
C14 C15 C16 122.76(16)
C14 C15 H15 118.6
C16 C15 H15 118.6
C17 C16 C15 119.71(16)
C17 C16 H16 120.1
C15 C16 H16 120.1
O2 C17 C16 125.76(14)
O2 C17 C18 116.38(12)
C16 C17 C18 117.86(13)
N2 C18 C13 124.14(14)
N2 C18 C17 113.25(12)
C13 C18 C17 122.61(13)
C20 C19 Si1 115.16(11)
C20 C19 H19A 108.5
Si1 C19 H19A 108.5
C20 C19 H19B 108.5
Si1 C19 H19B 108.5
H19A C19 H19B 107.5
C21 C20 C19 114.78(14)
C21 C20 H20A 108.6
C19 C20 H20A 108.6
C21 C20 H20B 108.6
C19 C20 H20B 108.6
H20A C20 H20B 107.5
C22 C21 C20 114.20(15)
C22 C21 H21A 108.7
C20 C21 H21A 108.7
C22 C21 H21B 108.7
C20 C21 H21B 108.7
H21A C21 H21B 107.6
C21 C22 C23 112.66(14)
C21 C22 H22A 109.1
C23 C22 H22A 109.1
C21 C22 H22B 109.1
C23 C22 H22B 109.1
H22A C22 H22B 107.8
C22 C23 Si1 114.71(11)
C22 C23 H23A 108.6
Si1 C23 H23A 108.6
C22 C23 H23B 108.6
Si1 C23 H23B 108.6
H23A C23 H23B 107.6
O4 Si2 O3 162.39(5)
O4 Si2 C42 96.47(6)
O3 Si2 C42 92.73(6)
O4 Si2 C46 95.10(6)
O3 Si2 C46 97.88(6)
C42 Si2 C46 100.79(7)
O4 Si2 N3 86.55(5)
O3 Si2 N3 81.75(5)
C42 Si2 N3 169.01(6)
C46 Si2 N3 89.43(6)
O4 Si2 N4 80.52(5)
O3 Si2 N4 84.73(5)
C42 Si2 N4 88.70(6)
C46 Si2 N4 169.99(6)
N3 Si2 N4 81.36(5)
C31 O3 Si2 118.90(9)
C40 O4 Si2 117.73(9)
C24 N3 C32 118.33(13)
C24 N3 Si2 132.33(11)
C32 N3 Si2 108.94(9)
C33 N4 C41 118.39(13)
C33 N4 Si2 132.88(11)
C41 N4 Si2 107.65(9)
N3 C24 C25 121.76(15)
N3 C24 H24 119.1
C25 C24 H24 119.1
C26 C25 C24 120.11(15)
C26 C25 H25 119.9
C24 C25 H25 119.9
C25 C26 C27 119.99(15)
C25 C26 H26 120.0
C27 C26 H26 120.0
C32 C27 C26 115.85(14)
C32 C27 C28 117.21(14)
C26 C27 C28 126.94(15)
C29 C28 C27 119.85(14)
C29 C28 H28 120.1
C27 C28 H28 120.1
C28 C29 C30 122.54(15)
C28 C29 H29 118.7
C30 C29 H29 118.7
C31 C30 C29 119.61(14)
C31 C30 H30 120.2
C29 C30 H30 120.2
O3 C31 C30 125.45(13)
O3 C31 C32 116.12(12)
C30 C31 C32 118.42(13)
N3 C32 C27 123.95(13)
N3 C32 C31 113.71(12)
C27 C32 C31 122.34(13)
N4 C33 C34 121.85(16)
N4 C33 H33 119.1
C34 C33 H33 119.1
C35 C34 C33 119.98(16)
C35 C34 H34 120.0
C33 C34 H34 120.0
C34 C35 C36 120.09(16)
C34 C35 H35 120.0
C36 C35 H35 120.0
C41 C36 C35 115.68(15)
C41 C36 C37 117.48(15)
C35 C36 C37 126.84(16)
C38 C37 C36 119.58(16)
C38 C37 H37 120.2
C36 C37 H37 120.2
C37 C38 C39 122.74(16)
C37 C38 H38 118.6
C39 C38 H38 118.6
C40 C39 C38 119.53(16)
C40 C39 H39 120.2
C38 C39 H39 120.2
O4 C40 C39 126.26(14)
O4 C40 C41 115.69(13)
C39 C40 C41 118.05(14)
N4 C41 C36 123.93(14)
N4 C41 C40 113.46(13)
C36 C41 C40 122.60(14)
C43 C42 Si2 116.05(11)
C43 C42 H42A 108.3
Si2 C42 H42A 108.3
C43 C42 H42B 108.3
Si2 C42 H42B 108.3
H42A C42 H42B 107.4
C44 C43 C42 114.33(14)
C44 C43 H43A 108.7
C42 C43 H43A 108.7
C44 C43 H43B 108.7
C42 C43 H43B 108.7
H43A C43 H43B 107.6
C43 C44 C45 112.98(13)
C43 C44 H44A 109.0
C45 C44 H44A 109.0
C43 C44 H44B 109.0
C45 C44 H44B 109.0
H44A C44 H44B 107.8
C44 C45 C46 113.62(14)
C44 C45 H45A 108.8
C46 C45 H45A 108.8
C44 C45 H45B 108.8
C46 C45 H45B 108.8
H45A C45 H45B 107.7
C45 C46 Si2 114.76(11)
C45 C46 H46A 108.6
Si2 C46 H46A 108.6
C45 C46 H46B 108.6
Si2 C46 H46B 108.6
H46A C46 H46B 107.6

loop_
_geom_bond_atom_site_label_1
_geom_bond_atom_site_label_2
_geom_bond_distance
Si1 O1 1.7919(11)
Si1 O2 1.8001(10)
Si1 C19 1.8973(16)
Si1 C23 1.9025(15)
Si1 N2 2.0986(12)
Si1 N1 2.1166(13)
O1 C8 1.3340(18)
O2 C17 1.3270(16)
N1 C1 1.3200(18)
N1 C9 1.3560(18)
N2 C10 1.3206(19)
N2 C18 1.3547(18)
C1 C2 1.396(2)
C1 H1 0.9300
C2 C3 1.360(2)
C2 H2 0.9300
C3 C4 1.409(2)
C3 H3 0.9300
C4 C9 1.406(2)
C4 C5 1.413(2)
C5 C6 1.360(3)
C5 H5 0.9300
C6 C7 1.408(2)
C6 H6 0.9300
C7 C8 1.374(2)
C7 H7 0.9300
C8 C9 1.418(2)
C10 C11 1.398(3)
C10 H10 0.9300
C11 C12 1.360(3)
C11 H11 0.9300
C12 C13 1.410(2)
C12 H12 0.9300
C13 C18 1.404(2)
C13 C14 1.415(2)
C14 C15 1.356(3)
C14 H14 0.9300
C15 C16 1.404(2)
C15 H15 0.9300
C16 C17 1.375(2)
C16 H16 0.9300
C17 C18 1.416(2)
C19 C20 1.527(2)
C19 H19A 0.9700
C19 H19B 0.9700
C20 C21 1.515(2)
C20 H20A 0.9700
C20 H20B 0.9700
C21 C22 1.512(2)
C21 H21A 0.9700
C21 H21B 0.9700
C22 C23 1.525(2)
C22 H22A 0.9700
C22 H22B 0.9700
C23 H23A 0.9700
C23 H23B 0.9700
Si2 O4 1.7882(10)
Si2 O3 1.7890(10)
Si2 C42 1.9041(16)
Si2 C46 1.9050(15)
Si2 N3 2.0902(12)
Si2 N4 2.1257(12)
O3 C31 1.3315(17)
O4 C40 1.3385(17)
N3 C24 1.3206(18)
N3 C32 1.3567(18)
N4 C33 1.3202(19)
N4 C41 1.3555(18)
C24 C25 1.405(2)
C24 H24 0.9300
C25 C26 1.361(2)
C25 H25 0.9300
C26 C27 1.409(2)
C26 H26 0.9300
C27 C32 1.407(2)
C27 C28 1.415(2)
C28 C29 1.361(2)
C28 H28 0.9300
C29 C30 1.404(2)
C29 H29 0.9300
C30 C31 1.368(2)
C30 H30 0.9300
C31 C32 1.4165(19)
C33 C34 1.399(2)
C33 H33 0.9300
C34 C35 1.359(3)
C34 H34 0.9300
C35 C36 1.412(2)
C35 H35 0.9300
C36 C41 1.402(2)
C36 C37 1.413(2)
C37 C38 1.359(3)
C37 H37 0.9300
C38 C39 1.412(2)
C38 H38 0.9300
C39 C40 1.367(2)
C39 H39 0.9300
C40 C41 1.422(2)
C42 C43 1.528(2)
C42 H42A 0.9700
C42 H42B 0.9700
C43 C44 1.512(2)
C43 H43A 0.9700
C43 H43B 0.9700
C44 C45 1.520(2)
C44 H44A 0.9700
C44 H44B 0.9700
C45 C46 1.532(2)
C45 H45A 0.9700
C45 H45B 0.9700
C46 H46A 0.9700
C46 H46B 0.9700

loop_
_geom_torsion_atom_site_label_1
_geom_torsion_atom_site_label_2
_geom_torsion_atom_site_label_3
_geom_torsion_atom_site_label_4
_geom_torsion
O2 Si1 O1 C8 47.8(2)
C19 Si1 O1 C8 -179.87(11)
C23 Si1 O1 C8 -79.85(11)
N2 Si1 O1 C8 89.36(11)
N1 Si1 O1 C8 8.11(10)
O1 Si1 O2 C17 41.2(2)
C19 Si1 O2 C17 -90.53(11)
C23 Si1 O2 C17 169.40(11)
N2 Si1 O2 C17 -0.76(10)
N1 Si1 O2 C17 80.59(11)
O1 Si1 N1 C1 -178.64(14)
O2 Si1 N1 C1 13.42(13)
C23 Si1 N1 C1 -80.57(14)
N2 Si1 N1 C1 95.17(14)
O1 Si1 N1 C9 -7.71(9)
O2 Si1 N1 C9 -175.65(9)
C23 Si1 N1 C9 90.36(10)
N2 Si1 N1 C9 -93.90(9)
O1 Si1 N2 C10 14.85(16)
O2 Si1 N2 C10 -177.76(16)
C19 Si1 N2 C10 -79.14(16)
C23 Si1 N2 C10 119.5(3)
N1 Si1 N2 C10 96.66(16)
O1 Si1 N2 C18 -167.47(10)
O2 Si1 N2 C18 -0.09(10)
C19 Si1 N2 C18 98.54(11)
C23 Si1 N2 C18 -62.8(4)
N1 Si1 N2 C18 -85.66(10)
C9 N1 C1 C2 0.2(2)
Si1 N1 C1 C2 170.48(12)
N1 C1 C2 C3 -0.1(2)
C1 C2 C3 C4 0.1(2)
C2 C3 C4 C9 -0.3(2)
C2 C3 C4 C5 -179.88(16)
C9 C4 C5 C6 -0.1(2)
C3 C4 C5 C6 179.57(16)
C4 C5 C6 C7 -0.5(3)
C5 C6 C7 C8 -0.1(3)
Si1 O1 C8 C7 173.31(12)
Si1 O1 C8 C9 -7.11(17)
C6 C7 C8 O1 -179.13(14)
C6 C7 C8 C9 1.3(2)
C1 N1 C9 C4 -0.4(2)
Si1 N1 C9 C4 -172.78(11)
C1 N1 C9 C8 178.49(13)
Si1 N1 C9 C8 6.10(14)
C3 C4 C9 N1 0.4(2)
C5 C4 C9 N1 -179.94(13)
C3 C4 C9 C8 -178.39(13)
C5 C4 C9 C8 1.3(2)
O1 C8 C9 N1 -0.42(18)
C7 C8 C9 N1 179.20(13)
O1 C8 C9 C4 178.48(13)
C7 C8 C9 C4 -1.9(2)
C18 N2 C10 C11 0.0(3)
Si1 N2 C10 C11 177.49(13)
N2 C10 C11 C12 0.7(3)
C10 C11 C12 C13 -0.3(3)
C11 C12 C13 C18 -0.7(3)
C11 C12 C13 C14 178.68(18)
C18 C13 C14 C15 -0.4(2)
C12 C13 C14 C15 -179.83(18)
C13 C14 C15 C16 -0.8(3)
C14 C15 C16 C17 0.5(3)
Si1 O2 C17 C16 -177.59(12)
Si1 O2 C17 C18 1.49(17)
C15 C16 C17 O2 -179.91(15)
C15 C16 C17 C18 1.0(2)
C10 N2 C18 C13 -1.1(2)
Si1 N2 C18 C13 -179.16(12)
C10 N2 C18 C17 178.86(14)
Si1 N2 C18 C17 0.83(15)
C12 C13 C18 N2 1.5(2)
C14 C13 C18 N2 -177.97(14)
C12 C13 C18 C17 -178.51(14)
C14 C13 C18 C17 2.0(2)
O2 C17 C18 N2 -1.48(19)
C16 C17 C18 N2 177.67(13)
O2 C17 C18 C13 178.51(13)
C16 C17 C18 C13 -2.3(2)
O1 Si1 C19 C20 58.37(13)
O2 Si1 C19 C20 -135.72(12)
C23 Si1 C19 C20 -40.29(14)
N2 Si1 C19 C20 143.27(12)
Si1 C19 C20 C21 52.43(19)
C19 C20 C21 C22 -62.3(2)
C20 C21 C22 C23 64.7(2)
C21 C22 C23 Si1 -57.55(18)
O1 Si1 C23 C22 -52.32(13)
O2 Si1 C23 C22 142.63(13)
C19 Si1 C23 C22 43.15(14)
N2 Si1 C23 C22 -155.7(3)
N1 Si1 C23 C22 -133.23(13)
O4 Si2 O3 C31 55.3(2)
C42 Si2 O3 C31 176.85(11)
C46 Si2 O3 C31 -81.87(11)
N3 Si2 O3 C31 6.40(10)
N4 Si2 O3 C31 88.40(10)
O3 Si2 O4 C40 54.0(2)
C42 Si2 O4 C40 -67.11(11)
C46 Si2 O4 C40 -168.60(10)
N3 Si2 O4 C40 102.29(10)
N4 Si2 O4 C40 20.48(10)
O4 Si2 N3 C24 14.02(14)
O3 Si2 N3 C24 -179.18(14)
C42 Si2 N3 C24 120.4(3)
C46 Si2 N3 C24 -81.13(14)
N4 Si2 N3 C24 94.94(14)
O4 Si2 N3 C32 -173.54(9)
O3 Si2 N3 C32 -6.74(9)
C42 Si2 N3 C32 -67.2(4)
C46 Si2 N3 C32 91.31(10)
N4 Si2 N3 C32 -92.62(9)
O4 Si2 N4 C33 174.94(14)
O3 Si2 N4 C33 4.58(14)
C42 Si2 N4 C33 -88.28(15)
C46 Si2 N4 C33 110.2(3)
N3 Si2 N4 C33 87.02(14)
O4 Si2 N4 C41 -17.58(9)
O3 Si2 N4 C41 172.07(10)
C42 Si2 N4 C41 79.20(10)
C46 Si2 N4 C41 -82.3(4)
N3 Si2 N4 C41 -105.50(10)
C32 N3 C24 C25 0.1(2)
Si2 N3 C24 C25 171.96(12)
N3 C24 C25 C26 0.6(3)
C24 C25 C26 C27 -0.6(3)
C25 C26 C27 C32 0.0(2)
C25 C26 C27 C28 179.41(16)
C32 C27 C28 C29 0.6(2)
C26 C27 C28 C29 -178.81(16)
C27 C28 C29 C30 -0.9(3)
C28 C29 C30 C31 -0.3(2)
Si2 O3 C31 C30 176.01(12)
Si2 O3 C31 C32 -4.93(16)
C29 C30 C31 O3 -179.22(14)
C29 C30 C31 C32 1.7(2)
C24 N3 C32 C27 -0.7(2)
Si2 N3 C32 C27 -174.39(11)
C24 N3 C32 C31 179.58(13)
Si2 N3 C32 C31 5.92(14)
C26 C27 C32 N3 0.7(2)
C28 C27 C32 N3 -178.77(13)
C26 C27 C32 C31 -179.67(13)
C28 C27 C32 C31 0.9(2)
O3 C31 C32 N3 -1.50(18)
C30 C31 C32 N3 177.64(13)
O3 C31 C32 C27 178.81(13)
C30 C31 C32 C27 -2.1(2)
C41 N4 C33 C34 -0.2(2)
Si2 N4 C33 C34 166.26(13)
N4 C33 C34 C35 -1.3(3)
C33 C34 C35 C36 0.7(3)
C34 C35 C36 C41 1.3(3)
C34 C35 C36 C37 -179.08(18)
C41 C36 C37 C38 0.7(3)
C35 C36 C37 C38 -178.93(18)
C36 C37 C38 C39 0.5(3)
C37 C38 C39 C40 -0.9(3)
Si2 O4 C40 C39 160.72(13)
Si2 O4 C40 C41 -20.04(16)
C38 C39 C40 O4 179.30(15)
C38 C39 C40 C41 0.1(2)
C33 N4 C41 C36 2.4(2)
Si2 N4 C41 C36 -167.24(12)
C33 N4 C41 C40 -178.55(13)
Si2 N4 C41 C40 11.85(14)
C35 C36 C41 N4 -2.9(2)
C37 C36 C41 N4 177.43(14)
C35 C36 C41 C40 178.11(15)
C37 C36 C41 C40 -1.6(2)
O4 C40 C41 N4 2.77(18)
C39 C40 C41 N4 -177.93(14)
O4 C40 C41 C36 -178.13(13)
C39 C40 C41 C36 1.2(2)
O4 Si2 C42 C43 -132.03(12)
O3 Si2 C42 C43 63.00(13)
C46 Si2 C42 C43 -35.56(14)
N3 Si2 C42 C43 122.5(3)
N4 Si2 C42 C43 147.66(13)
Si2 C42 C43 C44 51.14(18)
C42 C43 C44 C45 -64.7(2)
C43 C44 C45 C46 66.99(19)
C44 C45 C46 Si2 -54.80(16)
O4 Si2 C46 C45 134.79(11)
O3 Si2 C46 C45 -57.13(12)
C42 Si2 C46 C45 37.19(13)
N3 Si2 C46 C45 -138.72(12)
N4 Si2 C46 C45 -161.7(3)
